data_7716291
loop_
_publ_author_name
'Regueiro, Alejandro'
'Garc&#xed;a-L&#xf3;pez, V&#xed;ctor'
'Forment-Aliaga, Alicia'
'Clemente-Le&#xf3;n, Miguel'

_publ_section_title
;
 Chiral spin-crossover complexes based on an enantiopure Schiff base
 ligand with three chiral carbon centers.
;
_journal_issue 25
_journal_name_full 'Dalton transactions (Cambridge, England : 2003)'
_journal_page_first 10637
_journal_page_last 10643
_journal_paper_doi 10.1039/d4dt00924j
_journal_volume 53
_journal_year 2024
_chemical_formula_moiety 'C23 H26 Fe N6 O S2'
_chemical_formula_sum 'C23 H26 Fe N6 O S2'
_chemical_formula_weight 522.47
_space_group_crystal_system monoclinic
_space_group_IT_number 4
_space_group_name_Hall 'P 2yb'
_space_group_name_H-M_alt 'P 1 21 1'
_atom_sites_solution_hydrogens geom
_atom_sites_solution_primary dual
_audit_creation_date 2022-09-15
_audit_creation_method
;
Olex2 1.2
(compiled May 18 2018 14:05:52 for OlexSys, GUI svn.r5506)
;
_audit_update_record
;
2024-05-02 deposited with the CCDC.	2024-06-03 downloaded from the CCDC.
;
_cell_angle_alpha 90
_cell_angle_beta 96.395(4)
_cell_angle_gamma 90
_cell_formula_units_Z 2
_cell_length_a 8.8449(5)
_cell_length_b 14.4593(7)
_cell_length_c 9.6066(4)
_cell_measurement_reflns_used 4025
_cell_measurement_temperature 92.05(10)
_cell_measurement_theta_max 24.6240
_cell_measurement_theta_min 3.2770
_cell_volume 1220.95(10)
_computing_cell_refinement 'CrysAlisPro 1.171.41.109a (Rigaku OD, 2021)'
_computing_data_collection 'CrysAlisPro 1.171.41.109a (Rigaku OD, 2021)'
_computing_data_reduction 'CrysAlisPro 1.171.41.109a (Rigaku OD, 2021)'
_computing_molecular_graphics 'Olex2 (Dolomanov et al., 2009)'
_computing_publication_material 'Olex2 (Dolomanov et al., 2009)'
_computing_structure_refinement 'ShelXL (Sheldrick, 2015)'
_computing_structure_solution 'ShelXT (Sheldrick, 2015)'
_diffrn_ambient_environment N~2~
_diffrn_ambient_temperature 92.05(10)
_diffrn_detector 'CCD plate'
_diffrn_detector_area_resol_mean 16.0267
_diffrn_detector_type Sapphire3
_diffrn_measured_fraction_theta_full 0.998
_diffrn_measured_fraction_theta_max 0.895
_diffrn_measurement_details
;
List of Runs (angles in degrees, time in seconds):

  # Type    Start    End  Width  t~exp~   \w     \q     \k     \f   Frames
#--------------------------------------------------------------------------
  1  \w    -95.00  28.00   1.00    5.00    --  -21.11 -19.00 -60.00  123
  2  \w    -53.00  21.00   1.00    5.00    --  -21.11  77.00 -30.00   74
  3  \w    -24.00  46.00   1.00    5.00    --  -21.11  57.00 120.00   70
  4  \w    -10.00  42.00   1.00    5.00    --   21.90  77.00-150.00   52
  5  \w     14.00  79.00   1.00    5.00    --   21.90  57.00 120.00   65
  6  \w    -10.00  42.00   1.00    5.00    --   21.90  77.00 -30.00   52
  7  \w    -10.00  16.00   1.00    5.00    --   21.90  77.00 150.00   26
;
_diffrn_measurement_device 'four-circle diffractometer'
_diffrn_measurement_device_type 'SuperNova, Single source at offset/far, Sapphire3'
_diffrn_measurement_method '\w scans'
_diffrn_orient_matrix_type 'CrysAlisPro convention (1999,Acta A55,543-557)'
_diffrn_orient_matrix_UB_11 0.0802820000
_diffrn_orient_matrix_UB_12 0.0020814000
_diffrn_orient_matrix_UB_13 0.0020371000
_diffrn_orient_matrix_UB_21 -0.0035971000
_diffrn_orient_matrix_UB_22 0.0489986000
_diffrn_orient_matrix_UB_23 -0.0025576000
_diffrn_orient_matrix_UB_31 0.0066904000
_diffrn_orient_matrix_UB_32 0.0016678000
_diffrn_orient_matrix_UB_33 0.0742536000
_diffrn_radiation_monochromator mirror
_diffrn_radiation_probe x-ray
_diffrn_radiation_type MoK\a
_diffrn_radiation_wavelength 0.71073
_diffrn_reflns_av_R_equivalents 0.0330
_diffrn_reflns_av_unetI/netI 0.0661
_diffrn_reflns_Laue_measured_fraction_full 0.998
_diffrn_reflns_Laue_measured_fraction_max 0.895
_diffrn_reflns_limit_h_max 11
_diffrn_reflns_limit_h_min -12
_diffrn_reflns_limit_k_max 20
_diffrn_reflns_limit_k_min -20
_diffrn_reflns_limit_l_max 12
_diffrn_reflns_limit_l_min -13
_diffrn_reflns_number 11925
_diffrn_reflns_point_group_measured_fraction_full 0.998
_diffrn_reflns_point_group_measured_fraction_max 0.873
_diffrn_reflns_theta_full 25.242
_diffrn_reflns_theta_max 29.904
_diffrn_reflns_theta_min 2.817
_diffrn_source 'micro-focus sealed X-ray tube'
_diffrn_source_type 'SuperNova (Mo) X-ray Source'
_exptl_absorpt_coefficient_mu 0.817
_exptl_absorpt_correction_T_max 1.00000
_exptl_absorpt_correction_T_min 0.63348
_exptl_absorpt_correction_type multi-scan
_exptl_absorpt_process_details
;
CrysAlisPro 1.171.41.109a (Rigaku Oxford Diffraction, 2021)
Empirical absorption correction using spherical harmonics,
implemented in SCALE3 ABSPACK scaling algorithm.
;
_exptl_crystal_colour brown
_exptl_crystal_colour_primary brown
_exptl_crystal_density_diffrn 1.421
_exptl_crystal_description prism
_exptl_crystal_F_000 544
_exptl_crystal_size_max 0.79
_exptl_crystal_size_mid 0.21
_exptl_crystal_size_min 0.08
_refine_diff_density_max 0.472
_refine_diff_density_min -0.291
_refine_diff_density_rms 0.062
_refine_ls_abs_structure_details
;
 Flack x determined using 1723 quotients [(I+)-(I-)]/[(I+)+(I-)]
 (Parsons, Flack and Wagner, Acta Cryst. B69 (2013) 249-259).
;
_refine_ls_abs_structure_Flack 0.003(11)
_refine_ls_extinction_method none
_refine_ls_goodness_of_fit_ref 1.023
_refine_ls_hydrogen_treatment constr
_refine_ls_matrix_type full
_refine_ls_number_parameters 362
_refine_ls_number_reflns 6170
_refine_ls_number_restraints 1
_refine_ls_restrained_S_all 1.023
_refine_ls_R_factor_all 0.0693
_refine_ls_R_factor_gt 0.0486
_refine_ls_shift/su_max 0.000
_refine_ls_shift/su_mean 0.000
_refine_ls_structure_factor_coef Fsqd
_refine_ls_weighting_details 'w=1/[\s^2^(Fo^2^)+(0.0417P)^2^] where P=(Fo^2^+2Fc^2^)/3'
_refine_ls_weighting_scheme calc
_refine_ls_wR_factor_gt 0.0910
_refine_ls_wR_factor_ref 0.1031
_reflns_Friedel_coverage 0.880
_reflns_Friedel_fraction_full 0.999
_reflns_Friedel_fraction_max 0.848
_reflns_number_gt 4883
_reflns_number_total 6170
_reflns_threshold_expression 'I > 2\s(I)'
_cod_data_source_file d4dt00924j2.cif
_cod_data_source_block agrmos_01sa_vt_1_90_00_auto
_cod_depositor_comments 'Adding full bibliography for 7716275--7716292.cif.'
_cod_database_code 7716291
_shelx_shelxl_version_number 2018/1
_shelx_space_group_comment
;
The symmetry employed for this shelxl refinement is uniquely defined
by the following loop, which should always be used as a source of
symmetry information in preference to the above space-group names.
They are only intended as comments.
;
_shelx_estimated_absorpt_t_max 0.938
_shelx_estimated_absorpt_t_min 0.565
_reflns_odcompleteness_completeness 89.53
_reflns_odcompleteness_iscentric 1
_reflns_odcompleteness_theta 29.84
_olex2_refinement_description
;
1. Fixed Uiso
 At 1.2 times of:
  All C(H) groups, All C(H,H) groups, All N(H) groups
 At 1.5 times of:
  All C(H,H,H) groups
2. Others
 Fixed Sof: N009(0.5) C00M(0.5) H00M(0.5) C00R(0.5) H00R(0.5) C00S(0.5)
 C1(0.5) H1(0.5) C2(0.5) H2(0.5) C5(0.5) H5(0.5) C1AA(0.5) C4(0.5) H4(0.5)
 N0AA(0.5) C10(0.5) H10(0.5) C11(0.5) H11(0.5) C13(0.5) H13(0.5) C0AA(0.5)
 H0AA(0.5)
3.a Ternary CH refined with riding coordinates:
 N007(H007), C00C(H00C), C00G(H00G), C00Q(H00Q)
3.b Secondary CH2 refined with riding coordinates:
 C00E(H00A,H00B), C00F(H00D,H00E), C00J(H00F,H00I), C00K(H00J,H00K), C00N(H00N,
 H00O)
3.c Aromatic/amide H refined with riding coordinates:
 C00H(H00H), C00L(H00L), C00M(H00M), C00O(H00P), C00R(H00R), C00T(H00T),
 C1(H1), C2(H2), C5(H5), C4(H4), C10(H10), C11(H11), C13(H13), C0AA(H0AA)
3.d Idealised Me refined as rotating group:
 C00V(H00S,H00U,H00V)
;
_olex2_submission_special_instructions 'No special instructions were received'
_oxdiff_exptl_absorpt_empirical_details
;
Empirical correction (ABSPACK) includes:
- Absorption correction using spherical harmonics
- Frame scaling
;
_oxdiff_exptl_absorpt_empirical_full_max 1.404
_oxdiff_exptl_absorpt_empirical_full_min 0.545

loop_
_space_group_symop_operation_xyz
'x, y, z'
'-x, y+1/2, -z'

loop_
_atom_site_label
_atom_site_type_symbol
_atom_site_fract_x
_atom_site_fract_y
_atom_site_fract_z
_atom_site_U_iso_or_equiv
_atom_site_adp_type
_atom_site_occupancy
_atom_site_site_symmetry_order
_atom_site_calc_flag
_atom_site_refinement_flags_posn
_atom_site_refinement_flags_adp
_atom_site_refinement_flags_occupancy
_atom_site_disorder_assembly
_atom_site_disorder_group
Fe01 Fe 0.55477(7) 0.50816(5) 0.68751(6) 0.02977(16) Uani 1 1 d . . . . .
S002 S 0.22593(17) 0.41248(11) 0.27967(13) 0.0493(4) Uani 1 1 d . . . . .
S003 S 0.6957(2) 0.18875(10) 0.75083(14) 0.0551(4) Uani 1 1 d . . . . .
O004 O 0.1024(5) 0.4246(3) 0.8533(5) 0.0610(11) Uani 1 1 d . . . . .
N005 N 0.6517(4) 0.5263(3) 0.8952(4) 0.0329(9) Uani 1 1 d . . . . .
N006 N 0.5205(5) 0.6423(3) 0.6388(4) 0.0348(10) Uani 1 1 d . . . . .
N007 N 0.3616(4) 0.5368(3) 0.7979(3) 0.0286(9) Uani 1 1 d . . . . .
H007 H 0.268853 0.507072 0.747964 0.034 Uiso 1 1 calc R . . . .
N008 N 0.4221(5) 0.4739(3) 0.5106(4) 0.0374(10) Uani 1 1 d . . . . .
N009 N 0.741(4) 0.556(2) 0.590(4) 0.042(7) Uani 0.5 1 d . . P A 1
C00A C 0.1944(7) 0.3688(4) 0.8998(6) 0.0439(13) Uani 1 1 d . . . . .
N00B N 0.6126(7) 0.3741(3) 0.7145(5) 0.0556(14) Uani 1 1 d . . . . .
C00C C 0.3390(5) 0.6400(3) 0.8027(4) 0.0302(10) Uani 1 1 d . . . . .
H00C H 0.415267 0.665864 0.877263 0.036 Uiso 1 1 calc R . . . .
C00D C 0.5548(5) 0.5174(3) 0.9935(4) 0.0326(10) Uani 1 1 d . . . . .
C00E C 0.3597(6) 0.3950(4) 0.9427(5) 0.0363(11) Uani 1 1 d . . . . .
H00A H 0.423960 0.364610 0.878158 0.044 Uiso 1 1 calc R . . . .
H00B H 0.390703 0.370764 1.038012 0.044 Uiso 1 1 calc R . . . .
C00F C 0.1619(7) 0.7732(4) 0.8320(6) 0.0498(14) Uani 1 1 d . . . . .
H00D H 0.056519 0.789697 0.847710 0.060 Uiso 1 1 calc R . . . .
H00E H 0.231939 0.801543 0.907678 0.060 Uiso 1 1 calc R . . . .
C00G C 0.3717(5) 0.6797(3) 0.6633(4) 0.0307(10) Uani 1 1 d . . . . .
H00G H 0.294563 0.653680 0.589699 0.037 Uiso 1 1 calc R . . . .
C00H C 0.6055(6) 0.5228(4) 1.1349(5) 0.0425(13) Uani 1 1 d . . . . .
H00H H 0.534896 0.519991 1.202405 0.051 Uiso 1 1 calc R . . . .
C00I C 0.3411(6) 0.4487(4) 0.4131(5) 0.0385(12) Uani 1 1 d . . . . .
C00J C 0.1962(6) 0.8105(4) 0.6918(5) 0.0457(13) Uani 1 1 d . . . . .
H00F H 0.120634 0.785834 0.617210 0.055 Uiso 1 1 calc R . . . .
H00I H 0.186487 0.878724 0.691769 0.055 Uiso 1 1 calc R . . . .
C00K C 0.1804(6) 0.6678(4) 0.8366(5) 0.0402(13) Uani 1 1 d . . . . .
H00J H 0.164493 0.644840 0.930967 0.048 Uiso 1 1 calc R . . . .
H00K H 0.102598 0.639058 0.767938 0.048 Uiso 1 1 calc R . . . .
C00L C 0.7576(7) 0.5322(4) 1.1768(5) 0.0534(16) Uani 1 1 d . . . . .
H00L H 0.793873 0.535210 1.273552 0.064 Uiso 1 1 calc R . . . .
C00M C 0.604(4) 0.694(2) 0.564(3) 0.029(4) Uani 0.5 1 d . . P A 1
H00M H 0.578925 0.753850 0.525952 0.035 Uiso 0.5 1 calc R . P A 1
C00N C 0.3542(7) 0.7846(3) 0.6600(5) 0.0410(12) Uani 1 1 d . . . . .
H00N H 0.430797 0.812915 0.730228 0.049 Uiso 1 1 calc R . . . .
H00O H 0.371534 0.808240 0.566391 0.049 Uiso 1 1 calc R . . . .
C00O C 0.8000(6) 0.5356(4) 0.9375(5) 0.0440(13) Uani 1 1 d . . . . .
H00P H 0.868692 0.541347 0.868698 0.053 Uiso 1 1 calc R . . . .
C00P C 0.6480(7) 0.2976(4) 0.7303(5) 0.0452(14) Uani 1 1 d . . . . .
C00Q C 0.3905(5) 0.4989(4) 0.9423(4) 0.0328(10) Uani 1 1 d . . . . .
H00Q H 0.323678 0.530862 1.004556 0.039 Uiso 1 1 calc R . . . .
C00R C 0.880(4) 0.503(2) 0.575(4) 0.059(9) Uani 0.5 1 d . . P A 1
H00R H 0.890633 0.442762 0.612206 0.071 Uiso 0.5 1 calc R . P A 1
C00S C 0.747(5) 0.642(5) 0.551(5) 0.051(13) Uani 0.5 1 d . . P A 1
C00T C 0.8573(7) 0.5372(4) 1.0770(6) 0.0517(16) Uani 1 1 d . . . . .
H00T H 0.963775 0.541676 1.103671 0.062 Uiso 1 1 calc R . . . .
C00V C 0.1562(9) 0.2702(4) 0.9181(8) 0.0696(19) Uani 1 1 d . . . . .
H00S H 0.049105 0.259744 0.883728 0.104 Uiso 1 1 calc GR . . . .
H00U H 0.173680 0.253983 1.017680 0.104 Uiso 1 1 calc GR . . . .
H00V H 0.220687 0.231605 0.865126 0.104 Uiso 1 1 calc GR . . . .
C1 C 0.987(3) 0.6323(18) 0.459(2) 0.067(8) Uani 0.5 1 d . . P A 1
H1 H 1.066296 0.657617 0.411527 0.080 Uiso 0.5 1 calc R . P A 1
C2 C 0.995(3) 0.540(2) 0.507(3) 0.055(11) Uani 0.5 1 d . . P A 1
H2 H 1.080661 0.503542 0.493305 0.066 Uiso 0.5 1 calc R . P A 1
C5 C 0.865(4) 0.683(2) 0.480(4) 0.067(10) Uani 0.5 1 d . . P A 1
H5 H 0.856741 0.745793 0.448794 0.080 Uiso 0.5 1 calc R . P A 1
C1AA C 0.757(6) 0.622(5) 0.551(4) 0.048(12) Uani 0.5 1 d . . P A 2
C4 C 0.999(4) 0.5828(17) 0.477(4) 0.048(9) Uani 0.5 1 d . . P A 2
H4 H 1.085627 0.600395 0.433078 0.058 Uiso 0.5 1 calc R . P A 2
N0AA N 0.756(4) 0.5289(18) 0.604(4) 0.033(5) Uani 0.5 1 d . . P A 2
C10 C 0.857(5) 0.470(3) 0.589(4) 0.050(7) Uani 0.5 1 d . . P A 2
H10 H 0.841765 0.408532 0.619120 0.059 Uiso 0.5 1 calc R . P A 2
C11 C 0.987(3) 0.4910(13) 0.531(3) 0.051(6) Uani 0.5 1 d . . P A 2
H11 H 1.065515 0.446566 0.525526 0.061 Uiso 0.5 1 calc R . P A 2
C13 C 0.879(5) 0.648(2) 0.492(4) 0.069(10) Uani 0.5 1 d . . P A 2
H13 H 0.886870 0.709914 0.459460 0.082 Uiso 0.5 1 calc R . P A 2
C0AA C 0.634(3) 0.675(2) 0.584(3) 0.033(5) Uani 0.5 1 d . . P A 2
H0AA H 0.634478 0.739612 0.563570 0.039 Uiso 0.5 1 calc R . P A 2

loop_
_atom_site_aniso_label
_atom_site_aniso_U_11
_atom_site_aniso_U_22
_atom_site_aniso_U_33
_atom_site_aniso_U_23
_atom_site_aniso_U_13
_atom_site_aniso_U_12
Fe01 0.0248(3) 0.0376(3) 0.0263(3) -0.0029(3) 0.0002(2) 0.0045(3)
S002 0.0498(9) 0.0627(9) 0.0349(6) -0.0091(7) 0.0024(6) 0.0134(7)
S003 0.0807(12) 0.0390(7) 0.0458(7) -0.0024(7) 0.0072(7) -0.0018(8)
O004 0.039(2) 0.049(3) 0.094(3) 0.013(2) 0.001(2) -0.003(2)
N005 0.0281(19) 0.035(2) 0.0333(18) -0.0076(18) -0.0049(14) 0.0072(18)
N006 0.034(2) 0.045(2) 0.0268(19) -0.0102(18) 0.0085(17) -0.0114(19)
N007 0.028(2) 0.035(2) 0.0217(16) 0.0040(15) -0.0004(14) -0.0012(16)
N008 0.040(3) 0.039(2) 0.034(2) 0.0009(18) 0.0095(18) 0.0105(19)
N009 0.024(7) 0.07(2) 0.026(10) -0.019(13) -0.009(6) 0.036(11)
C00A 0.047(3) 0.036(3) 0.051(3) 0.000(3) 0.014(3) -0.001(3)
N00B 0.079(4) 0.045(3) 0.037(2) -0.003(2) -0.019(2) -0.001(3)
C00C 0.029(2) 0.033(2) 0.028(2) 0.0008(19) -0.0002(18) 0.001(2)
C00D 0.041(2) 0.025(2) 0.030(2) 0.002(2) -0.0057(17) 0.002(2)
C00E 0.044(3) 0.034(3) 0.031(2) 0.004(2) 0.009(2) 0.002(2)
C00F 0.048(4) 0.046(3) 0.055(3) 0.006(3) 0.008(3) 0.016(3)
C00G 0.032(3) 0.035(3) 0.024(2) 0.0018(19) -0.0006(18) -0.005(2)
C00H 0.060(3) 0.038(3) 0.028(2) 0.003(2) -0.006(2) -0.003(3)
C00I 0.046(3) 0.038(3) 0.033(2) 0.007(2) 0.016(2) 0.019(2)
C00J 0.055(3) 0.034(3) 0.043(3) 0.002(2) -0.014(2) 0.008(3)
C00K 0.033(3) 0.048(3) 0.040(3) 0.012(2) 0.008(2) 0.011(2)
C00L 0.075(4) 0.040(3) 0.038(3) -0.002(2) -0.023(3) 0.004(3)
C00M 0.028(10) 0.038(11) 0.019(9) 0.001(7) -0.007(7) 0.005(7)
C00N 0.056(3) 0.031(3) 0.034(2) 0.004(2) 0.000(2) -0.010(2)
C00O 0.035(3) 0.047(3) 0.048(3) -0.016(2) -0.006(2) 0.003(2)
C00P 0.060(4) 0.048(3) 0.025(2) -0.005(2) -0.004(2) -0.009(3)
C00Q 0.042(2) 0.032(3) 0.0250(19) 0.005(2) 0.0051(17) 0.003(3)
C00R 0.026(15) 0.10(3) 0.045(13) -0.050(17) -0.008(9) 0.019(15)
C00S 0.020(10) 0.09(3) 0.046(16) -0.047(18) 0.007(9) -0.023(13)
C00T 0.044(3) 0.038(3) 0.065(4) -0.014(3) -0.029(3) 0.008(2)
C00V 0.073(5) 0.043(4) 0.097(5) -0.003(4) 0.024(4) -0.010(3)
C1 0.026(8) 0.14(2) 0.040(9) -0.052(15) 0.017(7) -0.017(15)
C2 0.040(15) 0.09(3) 0.036(15) -0.02(2) 0.006(10) 0.01(3)
C5 0.043(12) 0.11(2) 0.049(14) -0.042(15) 0.032(11) -0.054(15)
C1AA 0.047(17) 0.07(2) 0.027(12) -0.003(14) 0.011(9) -0.018(14)
C4 0.022(9) 0.07(2) 0.050(19) -0.027(17) 0.000(10) -0.014(17)
N0AA 0.020(10) 0.049(13) 0.029(8) -0.017(9) -0.007(6) 0.014(9)
C10 0.021(9) 0.09(2) 0.038(8) -0.027(12) -0.004(6) -0.010(11)
C11 0.033(8) 0.075(14) 0.043(11) -0.030(12) 0.001(7) -0.010(12)
C13 0.090(18) 0.08(2) 0.036(9) 0.000(11) -0.002(9) -0.047(15)
C0AA 0.031(14) 0.038(12) 0.026(9) 0.013(7) -0.010(7) -0.010(9)

loop_
_atom_type_symbol
_atom_type_description
_atom_type_scat_dispersion_real
_atom_type_scat_dispersion_imag
_atom_type_scat_source
C C 0.0033 0.0016 'International Tables Vol C Tables 4.2.6.8 and 6.1.1.4'
H H 0.0000 0.0000 'International Tables Vol C Tables 4.2.6.8 and 6.1.1.4'
Fe Fe 0.3463 0.8444 'International Tables Vol C Tables 4.2.6.8 and 6.1.1.4'
N N 0.0061 0.0033 'International Tables Vol C Tables 4.2.6.8 and 6.1.1.4'
O O 0.0106 0.0060 'International Tables Vol C Tables 4.2.6.8 and 6.1.1.4'
S S 0.1246 0.1234 'International Tables Vol C Tables 4.2.6.8 and 6.1.1.4'

loop_
_geom_angle_atom_site_label_1
_geom_angle_atom_site_label_2
_geom_angle_atom_site_label_3
_geom_angle
_geom_angle_site_symmetry_1
_geom_angle_site_symmetry_3
_geom_angle_publ_flag
N005 Fe01 N007 76.69(14) . . ?
N005 Fe01 N009 97.2(9) . . ?
N006 Fe01 N005 97.83(15) . . ?
N006 Fe01 N007 79.72(15) . . ?
N006 Fe01 N008 88.96(16) . . ?
N006 Fe01 N009 71.6(7) . . ?
N006 Fe01 N00B 171.14(19) . . ?
N006 Fe01 N0AA 83.3(7) . . ?
N008 Fe01 N005 165.87(16) . . ?
N008 Fe01 N007 92.47(15) . . ?
N008 Fe01 N009 96.7(9) . . ?
N008 Fe01 N0AA 99.1(10) . . ?
N009 Fe01 N007 149.7(8) . . ?
N00B Fe01 N005 85.78(16) . . ?
N00B Fe01 N007 109.04(19) . . ?
N00B Fe01 N008 89.33(17) . . ?
N00B Fe01 N009 100.0(7) . . ?
N00B Fe01 N0AA 88.4(7) . . ?
N0AA Fe01 N005 94.0(10) . . ?
N0AA Fe01 N007 159.3(8) . . ?
C00D N005 Fe01 115.4(3) . . ?
C00O N005 Fe01 125.8(3) . . ?
C00O N005 C00D 118.3(4) . . ?
C00G N006 Fe01 115.7(3) . . ?
C00M N006 Fe01 126.6(12) . . ?
C00M N006 C00G 116.4(11) . . ?
C0AA N006 Fe01 110.6(11) . . ?
C0AA N006 C00G 133.6(11) . . ?
Fe01 N007 H007 109.6 . . ?
C00C N007 Fe01 108.8(3) . . ?
C00C N007 H007 109.6 . . ?
C00Q N007 Fe01 109.0(3) . . ?
C00Q N007 H007 109.6 . . ?
C00Q N007 C00C 110.2(3) . . ?
C00I N008 Fe01 175.1(4) . . ?
C00R N009 Fe01 126(2) . . ?
C00S N009 Fe01 120(3) . . ?
C00S N009 C00R 114(4) . . ?
O004 C00A C00E 121.7(5) . . ?
O004 C00A C00V 122.7(6) . . ?
C00V C00A C00E 115.7(5) . . ?
C00P N00B Fe01 179.0(5) . . ?
N007 C00C H00C 108.1 . . ?
N007 C00C C00G 108.0(3) . . ?
N007 C00C C00K 113.3(4) . . ?
C00G C00C H00C 108.1 . . ?
C00G C00C C00K 111.0(4) . . ?
C00K C00C H00C 108.1 . . ?
N005 C00D C00H 121.3(4) . . ?
N005 C00D C00Q 116.9(3) . . ?
C00H C00D C00Q 121.7(4) . . ?
C00A C00E H00A 108.7 . . ?
C00A C00E H00B 108.7 . . ?
C00A C00E C00Q 114.3(4) . . ?
H00A C00E H00B 107.6 . . ?
C00Q C00E H00A 108.7 . . ?
C00Q C00E H00B 108.7 . . ?
H00D C00F H00E 108.1 . . ?
C00J C00F H00D 109.6 . . ?
C00J C00F H00E 109.6 . . ?
C00J C00F C00K 110.4(4) . . ?
C00K C00F H00D 109.6 . . ?
C00K C00F H00E 109.6 . . ?
N006 C00G C00C 105.4(4) . . ?
N006 C00G H00G 107.5 . . ?
N006 C00G C00N 117.0(4) . . ?
C00C C00G H00G 107.5 . . ?
C00C C00G C00N 111.6(4) . . ?
C00N C00G H00G 107.5 . . ?
C00D C00H H00H 120.2 . . ?
C00L C00H C00D 119.7(5) . . ?
C00L C00H H00H 120.2 . . ?
N008 C00I S002 178.7(5) . . ?
C00F C00J H00F 109.2 . . ?
C00F C00J H00I 109.2 . . ?
H00F C00J H00I 107.9 . . ?
C00N C00J C00F 111.9(4) . . ?
C00N C00J H00F 109.2 . . ?
C00N C00J H00I 109.2 . . ?
C00C C00K C00F 110.7(5) . . ?
C00C C00K H00J 109.5 . . ?
C00C C00K H00K 109.5 . . ?
C00F C00K H00J 109.5 . . ?
C00F C00K H00K 109.5 . . ?
H00J C00K H00K 108.1 . . ?
C00H C00L H00L 120.4 . . ?
C00H C00L C00T 119.1(4) . . ?
C00T C00L H00L 120.4 . . ?
N006 C00M H00M 126.7 . . ?
N006 C00M C00S 107(3) . . ?
C00S C00M H00M 126.7 . . ?
C00G C00N H00N 109.7 . . ?
C00G C00N H00O 109.7 . . ?
C00J C00N C00G 109.7(4) . . ?
C00J C00N H00N 109.7 . . ?
C00J C00N H00O 109.7 . . ?
H00N C00N H00O 108.2 . . ?
N005 C00O H00P 118.7 . . ?
N005 C00O C00T 122.7(5) . . ?
C00T C00O H00P 118.7 . . ?
N00B C00P S003 179.1(5) . . ?
N007 C00Q C00D 107.4(4) . . ?
N007 C00Q C00E 110.7(4) . . ?
N007 C00Q H00Q 109.6 . . ?
C00D C00Q C00E 109.9(4) . . ?
C00D C00Q H00Q 109.6 . . ?
C00E C00Q H00Q 109.6 . . ?
N009 C00R H00R 119.4 . . ?
C2 C00R N009 121(3) . . ?
C2 C00R H00R 119.4 . . ?
N009 C00S C00M 114(4) . . ?
N009 C00S C5 126(5) . . ?
C5 C00S C00M 119(5) . . ?
C00L C00T C00O 118.8(5) . . ?
C00L C00T H00T 120.6 . . ?
C00O C00T H00T 120.6 . . ?
C00A C00V H00S 109.5 . . ?
C00A C00V H00U 109.5 . . ?
C00A C00V H00V 109.5 . . ?
H00S C00V H00U 109.5 . . ?
H00S C00V H00V 109.5 . . ?
H00U C00V H00V 109.5 . . ?
C2 C1 H1 120.6 . . ?
C5 C1 H1 120.6 . . ?
C5 C1 C2 119(3) . . ?
C00R C2 C1 121(3) . . ?
C00R C2 H2 119.6 . . ?
C1 C2 H2 119.6 . . ?
C00S C5 H5 120.8 . . ?
C1 C5 C00S 118(4) . . ?
C1 C5 H5 120.8 . . ?
C13 C1AA N0AA 117(6) . . ?
C13 C1AA C0AA 129(6) . . ?
C0AA C1AA N0AA 114(4) . . ?
C11 C4 H4 120.4 . . ?
C11 C4 C13 119(4) . . ?
C13 C4 H4 120.4 . . ?
C1AA N0AA Fe01 108(3) . . ?
C10 N0AA Fe01 127(3) . . ?
C10 N0AA C1AA 124(4) . . ?
N0AA C10 H10 118.7 . . ?
N0AA C10 C11 123(3) . . ?
C11 C10 H10 118.7 . . ?
C4 C11 H11 121.6 . . ?
C10 C11 C4 117(4) . . ?
C10 C11 H11 121.6 . . ?
C1AA C13 C4 120(4) . . ?
C1AA C13 H13 120.2 . . ?
C4 C13 H13 120.2 . . ?
N006 C0AA C1AA 124(3) . . ?
N006 C0AA H0AA 118.2 . . ?
C1AA C0AA H0AA 118.2 . . ?

loop_
_geom_bond_atom_site_label_1
_geom_bond_atom_site_label_2
_geom_bond_distance
_geom_bond_site_symmetry_2
_geom_bond_publ_flag
Fe01 N005 2.098(3) . ?
Fe01 N006 2.011(4) . ?
Fe01 N007 2.149(4) . ?
Fe01 N008 2.016(4) . ?
Fe01 N009 2.10(4) . ?
Fe01 N00B 2.014(5) . ?
Fe01 N0AA 2.06(4) . ?
S002 C00I 1.632(6) . ?
S003 C00P 1.635(6) . ?
O004 C00A 1.197(7) . ?
N005 C00D 1.350(6) . ?
N005 C00O 1.336(6) . ?
N006 C00G 1.466(6) . ?
N006 C00M 1.33(4) . ?
N006 C0AA 1.28(4) . ?
N007 H007 1.0000 . ?
N007 C00C 1.507(6) . ?
N007 C00Q 1.487(5) . ?
N008 C00I 1.173(6) . ?
N009 C00R 1.46(5) . ?
N009 C00S 1.30(7) . ?
C00A C00E 1.523(8) . ?
C00A C00V 1.479(8) . ?
N00B C00P 1.156(7) . ?
C00C H00C 1.0000 . ?
C00C C00G 1.514(6) . ?
C00C C00K 1.529(7) . ?
C00D C00H 1.384(6) . ?
C00D C00Q 1.506(6) . ?
C00E H00A 0.9900 . ?
C00E H00B 0.9900 . ?
C00E C00Q 1.526(7) . ?
C00F H00D 0.9900 . ?
C00F H00E 0.9900 . ?
C00F C00J 1.513(7) . ?
C00F C00K 1.533(8) . ?
C00G H00G 1.0000 . ?
C00G C00N 1.524(7) . ?
C00H H00H 0.9500 . ?
C00H C00L 1.368(8) . ?
C00J H00F 0.9900 . ?
C00J H00I 0.9900 . ?
C00J C00N 1.511(7) . ?
C00K H00J 0.9900 . ?
C00K H00K 0.9900 . ?
C00L H00L 0.9500 . ?
C00L C00T 1.375(8) . ?
C00M H00M 0.9500 . ?
C00M C00S 1.49(7) . ?
C00N H00N 0.9900 . ?
C00N H00O 0.9900 . ?
C00O H00P 0.9500 . ?
C00O C00T 1.380(7) . ?
C00Q H00Q 1.0000 . ?
C00R H00R 0.9500 . ?
C00R C2 1.37(4) . ?
C00S C5 1.44(5) . ?
C00T H00T 0.9500 . ?
C00V H00S 0.9800 . ?
C00V H00U 0.9800 . ?
C00V H00V 0.9800 . ?
C1 H1 0.9500 . ?
C1 C2 1.41(4) . ?
C1 C5 1.34(5) . ?
C2 H2 0.9500 . ?
C5 H5 0.9500 . ?
C1AA N0AA 1.44(7) . ?
C1AA C13 1.33(6) . ?
C1AA C0AA 1.40(7) . ?
C4 H4 0.9500 . ?
C4 C11 1.43(3) . ?
C4 C13 1.44(6) . ?
N0AA C10 1.25(6) . ?
C10 H10 0.9500 . ?
C10 C11 1.37(5) . ?
C11 H11 0.9500 . ?
C13 H13 0.9500 . ?
C0AA H0AA 0.9500 . ?
